data_7133758
loop_
_publ_author_name
'Dillon, Alexandra M.'
'Shtukenberg, Alexander G.'
'Demkiw, Krystyna M.'
'Woerpel, K. A.'
'Ward, Michael D.'

_publ_section_title
;
 Hydrogen-bonded frameworks for conformational analysis of reactive
 substrates.
;
_journal_issue 82
_journal_name_full 'Chemical communications (Cambridge, England)'
_journal_page_first 11770
_journal_page_last 11773
_journal_paper_doi 10.1039/d4cc03430a
_journal_volume 60
_journal_year 2024
_chemical_formula_sum 'C21 H27 F N6 O7 S2'
_chemical_formula_weight 558.60
_chemical_name_common 23mdw6d
_chemical_name_systematic 'guanidinium 1,5-naphthalenedisulfonate 2-fluoropropiophenone'
_space_group_crystal_system orthorhombic
_space_group_IT_number 58
_space_group_name_Hall '-P 2 2n'
_space_group_name_H-M_alt 'P n n m'
_atom_sites_solution_hydrogens geom
_atom_sites_solution_primary dual
_atom_sites_solution_secondary difmap
_audit_update_record
;
2024-06-20 deposited with the CCDC.	2024-09-25 downloaded from the CCDC.
;
_cell_angle_alpha 90
_cell_angle_beta 90
_cell_angle_gamma 90
_cell_formula_units_Z 2
_cell_length_a 7.9767(8)
_cell_length_b 21.0642(19)
_cell_length_c 7.4827(7)
_cell_measurement_reflns_used 2257
_cell_measurement_temperature 100.(2)
_cell_measurement_theta_max 23.2675
_cell_measurement_theta_min 2.7305
_cell_volume 1257.3(2)
_computing_cell_refinement 'Bruker APEX4'
_computing_data_collection 'Bruker APEX4'
_computing_data_reduction 'Bruker APEX4'
_computing_molecular_graphics 'Diamond (Brakdenburg 2014)'
_computing_publication_material 'Bruker APEX4'
_computing_structure_refinement 'SHELXL-2018/3 (Sheldrick, 2018)'
_computing_structure_solution 'SHELXT (Sheldrick 2015)'
_diffrn_ambient_temperature 100.(2)
_diffrn_detector_area_resol_mean 7.3910
_diffrn_measured_fraction_theta_full 1.000
_diffrn_measured_fraction_theta_max 1.000
_diffrn_measurement_device 'three-circle diffractometer'
_diffrn_measurement_device_type 'Bruker D8 SMART APEXII'
_diffrn_measurement_method '\f and \w scans'
_diffrn_radiation_monochromator 'multilayer optics'
_diffrn_radiation_probe x-ray
_diffrn_radiation_type MoK\a
_diffrn_radiation_wavelength 0.71073
_diffrn_reflns_av_R_equivalents 0.0939
_diffrn_reflns_av_unetI/netI 0.0460
_diffrn_reflns_limit_h_max 9
_diffrn_reflns_limit_h_min -9
_diffrn_reflns_limit_k_max 25
_diffrn_reflns_limit_k_min -25
_diffrn_reflns_limit_l_max 8
_diffrn_reflns_limit_l_min -8
_diffrn_reflns_number 12389
_diffrn_reflns_theta_full 25.04
_diffrn_reflns_theta_max 25.04
_diffrn_reflns_theta_min 1.93
_diffrn_source 'microfocus sealed X-ray tube'
_diffrn_source_current 1.0
_diffrn_source_power 0.05
_diffrn_source_type Incoatec
_diffrn_source_voltage 50
_exptl_absorpt_coefficient_mu 0.273
_exptl_absorpt_correction_T_max 0.99
_exptl_absorpt_correction_T_min 0.83
_exptl_absorpt_correction_type multi-scan
_exptl_absorpt_process_details
;

Krause, L., Herbst-Irmer, R., Sheldrick, G. M., Stalke, D. (2015).
"Comparison of silver and molybdenum microfocus X-ray sources for
single-crystal structure determination"
J. Appl. Cryst. 48, 3-10.
doi:10.1107/S1600576714022985
;
_exptl_crystal_colour colourless
_exptl_crystal_density_diffrn 1.476
_exptl_crystal_density_method 'not measured'
_exptl_crystal_description needle
_exptl_crystal_F_000 584
_exptl_crystal_recrystallization_method 'Re-crystallisation from solvent: methanol ethanol'
_exptl_crystal_size_max 0.200
_exptl_crystal_size_mid 0.050
_exptl_crystal_size_min 0.030
_refine_diff_density_max 0.987
_refine_diff_density_min -0.773
_refine_ls_extinction_method none
_refine_ls_goodness_of_fit_ref 1.059
_refine_ls_hydrogen_treatment constr
_refine_ls_matrix_type full
_refine_ls_number_parameters 140
_refine_ls_number_reflns 1206
_refine_ls_number_restraints 66
_refine_ls_restrained_S_all 1.062
_refine_ls_R_factor_all 0.0994
_refine_ls_R_factor_gt 0.0843
_refine_ls_shift/su_max 0.000
_refine_ls_shift/su_mean 0.000
_refine_ls_structure_factor_coef Fsqd
_refine_ls_weighting_details 'w=1/[\s^2^(Fo^2^)+(0.0796P)^2^+6.6182P] where P=(Fo^2^+2Fc^2^)/3'
_refine_ls_weighting_scheme calc
_refine_ls_wR_factor_gt 0.2051
_refine_ls_wR_factor_ref 0.2150
_reflns_Friedel_coverage 0.000
_reflns_number_gt 986
_reflns_number_total 1206
_reflns_threshold_expression 'I > 2\s(I)'
_cod_data_source_file d4cc03430a2.cif
_cod_data_source_block 23mdw6d
_cod_depositor_comments
;
The following automatic conversions were performed:

data item '_exptl_absorpt_correction_type' value 'Multi-Scan' was
changed to 'multi-scan' in accordance with the
/home/data/users/saulius/crontab/automatic-downloads/rss-feeds/RSC/lib/dictionaries/cif_core.dic
dictionary named 'cif_core.dic' version 2.4.2 last updated on
2011-04-26.

Automatic conversion script
Id: cif_fix_values 8170 2020-07-09 18:12:32Z antanas 

 Adding full bibliography for 7133757--7133764.cif.
;
_cod_database_code 7133758

loop_
_space_group_symop_operation_xyz
'x, y, z'
'-x, -y, z'
'-x+1/2, y+1/2, -z+1/2'
'x+1/2, -y+1/2, -z+1/2'
'-x, -y, -z'
'x, y, -z'
'x-1/2, -y-1/2, z-1/2'
'-x-1/2, y-1/2, z-1/2'

loop_
_atom_site_type_symbol
_atom_site_label
_atom_site_fract_x
_atom_site_fract_y
_atom_site_fract_z
_atom_site_U_iso_or_equiv
_atom_site_adp_type
_atom_site_calc_flag
_atom_site_refinement_flags_adp
_atom_site_refinement_flags_occupancy
_atom_site_refinement_flags_posn
_atom_site_occupancy
_atom_site_disorder_assembly
_atom_site_disorder_group
S S1 -0.1874(2) 0.35398(8) 1.000000 0.0302(5) Uani d T P S 1 A .
O O1 -0.2858(4) 0.36416(14) 0.8386(5) 0.0374(9) Uani d . . . 1 . .
O O2 -0.1049(6) 0.2923(2) 1.000000 0.0342(12) Uani d T P S 1 . .
N N1 -0.1986(8) 0.3083(3) 0.500000 0.0443(17) Uani d T P S 1 . .
H H1A -0.229993 0.325505 0.601844 0.053000 Uiso calc U P R 0.5 . .
H H1B -0.228518 0.325879 0.398156 0.053000 Uiso calc U P R 0.5 . .
N N2 -0.0620(5) 0.23014(17) 0.6533(6) 0.0333(10) Uani d . . . 1 . .
H H2A -0.093643 0.247435 0.754863 0.040000 Uiso calc U . R 1 . .
H H2B -0.000674 0.195422 0.653711 0.040000 Uiso calc U . R 1 . .
C C1 -0.0276(8) 0.4123(3) 1.000000 0.0277(15) Uani d T P S 1 . .
C C2 0.1335(10) 0.3915(4) 1.0270(19) 0.026(3) Uani d U P . 0.5 A -1
H H2 0.155504 0.347318 1.037317 0.031000 Uiso calc U P R 0.5 A -1
C C3 0.2653(11) 0.4350(4) 1.0395(11) 0.028(3) Uani d U P . 0.5 A -1
H H3 0.376953 0.420216 1.054710 0.034000 Uiso calc U P R 0.5 A -1
C C4 0.2340(10) 0.4988(4) 1.0300(15) 0.025(3) Uani d U P . 0.5 A -1
H H4 0.323979 0.527931 1.043537 0.030000 Uiso calc U P R 0.5 A -1
C C5 0.0689(8) 0.5222(3) 1.000000 0.0265(15) Uani d T P S 1 . .
C C6 -0.1067(9) 0.2563(3) 0.500000 0.0327(16) Uani d T P S 1 . .
O O3 0.486(2) 0.3905(7) 0.544(3) 0.075(7) Uani d U P D 0.25 B -1
F F1 0.177(3) 0.3930(11) 0.450(6) 0.199(16) Uani d U P D 0.25 B -1
C C7 0.5555(19) 0.4995(6) 0.498(4) 0.070(3) Uani d . P DG 0.25 B -1
C C8 0.726(2) 0.4920(6) 0.468(3) 0.070(3) Uani d . P DG 0.25 B -1
H H8 0.771998 0.450690 0.452457 0.084000 Uiso calc U P R 0.25 B -1
C C9 0.8304(17) 0.5448(8) 0.462(3) 0.070(3) Uani d . P DG 0.25 B -1
H H9 0.947190 0.539706 0.441387 0.084000 Uiso calc U P R 0.25 B -1
C C10 0.764(2) 0.6052(6) 0.485(4) 0.070(3) Uani d . P DG 0.25 B -1
H H10 0.834780 0.641364 0.480622 0.084000 Uiso calc U P R 0.25 B -1
C C11 0.593(2) 0.6127(5) 0.515(5) 0.070(3) Uani d . P DG 0.25 B -1
H H11 0.547179 0.654007 0.530926 0.084000 Uiso calc U P R 0.25 B -1
C C12 0.4887(17) 0.5599(8) 0.522(4) 0.070(3) Uani d . P DG 0.25 B -1
H H12 0.371984 0.564991 0.541996 0.084000 Uiso calc U P R 0.25 B -1
C C13 0.444(2) 0.4422(8) 0.497(7) 0.085(8) Uani d U P D 0.25 B -1
C C14 0.263(3) 0.4505(12) 0.438(4) 0.130(18) Uani d U P D 0.25 B -1
H H14 0.254957 0.469439 0.315507 0.156000 Uiso calc U P R 0.25 B -1
C C15 0.181(3) 0.4937(13) 0.582(4) 0.084(9) Uani d U P D 0.25 B -1
H H15A 0.241930 0.534076 0.588847 0.125000 Uiso calc U P R 0.25 B -1
H H15B 0.186092 0.472439 0.698807 0.125000 Uiso calc U P R 0.25 B -1
H H15C 0.063876 0.501795 0.550693 0.125000 Uiso calc U P R 0.25 B -1

loop_
_atom_site_aniso_label
_atom_site_aniso_U_11
_atom_site_aniso_U_22
_atom_site_aniso_U_33
_atom_site_aniso_U_12
_atom_site_aniso_U_13
_atom_site_aniso_U_23
S1 0.0335(10) 0.0221(8) 0.0350(10) -0.0051(7) 0.000000 0.000000
O1 0.040(2) 0.0275(17) 0.045(2) -0.0059(14) -0.0117(17) 0.0000(15)
O2 0.046(3) 0.022(2) 0.034(3) -0.001(2) 0.000000 0.000000
N1 0.046(4) 0.037(3) 0.050(4) 0.016(3) 0.000000 0.000000
N2 0.037(2) 0.029(2) 0.034(2) 0.0122(17) 0.0002(19) -0.0022(18)
C1 0.031(4) 0.018(3) 0.034(4) -0.001(3) 0.000000 0.000000
C2 0.030(3) 0.022(3) 0.025(6) 0.003(3) 0.000(4) 0.002(3)
C3 0.028(3) 0.025(3) 0.032(6) 0.003(3) 0.000(3) 0.002(3)
C4 0.027(3) 0.024(3) 0.025(6) -0.002(3) 0.001(3) 0.003(3)
C5 0.027(3) 0.021(3) 0.032(4) 0.001(3) 0.000000 0.000000
C6 0.030(4) 0.025(3) 0.043(4) 0.001(3) 0.000000 0.000000
O3 0.102(9) 0.048(7) 0.077(12) -0.032(7) -0.017(8) 0.005(7)
F1 0.200(17) 0.198(17) 0.20(2) -0.028(10) -0.009(10) 0.005(10)
C7 0.097(8) 0.071(6) 0.041(6) 0.001(6) 0.003(9) -0.005(8)
C8 0.097(8) 0.071(6) 0.041(6) 0.001(6) 0.003(9) -0.005(8)
C9 0.097(8) 0.071(6) 0.041(6) 0.001(6) 0.003(9) -0.005(8)
C10 0.097(8) 0.071(6) 0.041(6) 0.001(6) 0.003(9) -0.005(8)
C11 0.097(8) 0.071(6) 0.041(6) 0.001(6) 0.003(9) -0.005(8)
C12 0.097(8) 0.071(6) 0.041(6) 0.001(6) 0.003(9) -0.005(8)
C13 0.083(9) 0.090(9) 0.083(9) 0.004(5) 0.000(5) 0.000(5)
C14 0.131(18) 0.129(18) 0.131(19) -0.002(5) 0.004(5) -0.002(5)
C15 0.087(12) 0.077(12) 0.087(13) 0.011(9) 0.014(9) -0.015(9)

loop_
_atom_type_symbol
_atom_type_description
_atom_type_scat_dispersion_real
_atom_type_scat_dispersion_imag
_atom_type_scat_source
C C 0.0033 0.0016 'International Tables Vol C Tables 4.2.6.8 and 6.1.1.4'
H H 0.0000 0.0000 'International Tables Vol C Tables 4.2.6.8 and 6.1.1.4'
F F 0.0171 0.0103 'International Tables Vol C Tables 4.2.6.8 and 6.1.1.4'
N N 0.0061 0.0033 'International Tables Vol C Tables 4.2.6.8 and 6.1.1.4'
O O 0.0106 0.0060 'International Tables Vol C Tables 4.2.6.8 and 6.1.1.4'
S S 0.1246 0.1234 'International Tables Vol C Tables 4.2.6.8 and 6.1.1.4'

loop_
_geom_angle_atom_site_label_1
_geom_angle_atom_site_label_2
_geom_angle_atom_site_label_3
_geom_angle_site_symmetry_1
_geom_angle_site_symmetry_3
_geom_angle
_geom_angle_publ_flag
O1 S1 O1 . 6_557 112.0(3) ?
O1 S1 O2 . . 112.02(17) ?
O1 S1 O2 6_557 . 112.02(17) ?
O1 S1 C1 . . 106.63(18) ?
O1 S1 C1 6_557 . 106.63(18) ?
O2 S1 C1 . . 107.1(3) ?
C6 N1 H1A . . 120.000000 ?
C6 N1 H1B . . 120.000000 ?
H1A N1 H1B . . 120.000000 ?
C6 N2 H2A . . 120.000000 ?
C6 N2 H2B . . 120.000000 ?
H2A N2 H2B . . 120.000000 ?
C2 C1 C5 . 5_567 121.8(6) ?
C2 C1 S1 . . 116.9(5) ?
C5 C1 S1 5_567 . 120.5(5) ?
C1 C2 C3 . . 120.4(7) ?
C1 C2 H2 . . 119.800000 ?
C3 C2 H2 . . 119.800000 ?
C4 C3 C2 . . 120.2(8) ?
C4 C3 H3 . . 119.900000 ?
C2 C3 H3 . . 119.900000 ?
C3 C4 C5 . . 121.1(7) ?
C3 C4 H4 . . 119.400000 ?
C5 C4 H4 . . 119.400000 ?
C1 C5 C4 5_567 . 123.4(6) ?
C1 C5 C5 5_567 5_567 116.9(7) ?
C4 C5 C5 . 5_567 118.8(7) ?
N1 C6 N2 . . 119.8(3) ?
N1 C6 N2 . 6_556 119.8(3) ?
N2 C6 N2 . 6_556 120.4(6) ?
C8 C7 C12 . . 120.000000 ?
C8 C7 C13 . . 119.2(13) ?
C12 C7 C13 . . 120.7(13) ?
C9 C8 C7 . . 120.000000 ?
C9 C8 H8 . . 120.000000 ?
C7 C8 H8 . . 120.000000 ?
C8 C9 C10 . . 120.000000 ?
C8 C9 H9 . . 120.000000 ?
C10 C9 H9 . . 120.000000 ?
C11 C10 C9 . . 120.000000 ?
C11 C10 H10 . . 120.000000 ?
C9 C10 H10 . . 120.000000 ?
C12 C11 C10 . . 120.000000 ?
C12 C11 H11 . . 120.000000 ?
C10 C11 H11 . . 120.000000 ?
C11 C12 C7 . . 120.000000 ?
C11 C12 H12 . . 120.000000 ?
C7 C12 H12 . . 120.000000 ?
O3 C13 C7 . . 124.7(16) ?
O3 C13 C14 . . 117.1(14) ?
C7 C13 C14 . . 118.1(18) ?
F1 C14 C13 . . 110.5(16) ?
F1 C14 C15 . . 104.7(18) ?
C13 C14 C15 . . 105.2(15) ?
F1 C14 H14 . . 112.000000 ?
C13 C14 H14 . . 112.000000 ?
C15 C14 H14 . . 112.000000 ?
C14 C15 H15A . . 109.500000 ?
C14 C15 H15B . . 109.500000 ?
H15A C15 H15B . . 109.500000 ?
C14 C15 H15C . . 109.500000 ?
H15A C15 H15C . . 109.500000 ?
H15B C15 H15C . . 109.500000 ?

loop_
_geom_bond_atom_site_label_1
_geom_bond_atom_site_label_2
_geom_bond_site_symmetry_2
_geom_bond_distance
_geom_bond_publ_flag
S1 O1 . 1.456(4) ?
S1 O1 6_557 1.456(4) ?
S1 O2 . 1.457(5) ?
S1 C1 . 1.769(7) ?
N1 C6 . 1.318(9) ?
N1 H1A . 0.880000 ?
N1 H1B . 0.880000 ?
N2 C6 . 1.321(5) ?
N2 H2A . 0.880000 ?
N2 H2B . 0.880000 ?
C1 C2 . 1.373(10) ?
C1 C5 5_567 1.420(8) ?
C2 C3 . 1.398(11) ?
C2 H2 . 0.950000 ?
C3 C4 . 1.368(11) ?
C3 H3 . 0.950000 ?
C4 C5 . 1.424(10) ?
C4 H4 . 0.950000 ?
C5 C5 5_567 1.442(13) ?
O3 C13 . 1.19(2) ?
F1 C14 . 1.397(19) ?
C7 C8 . 1.390000 ?
C7 C12 . 1.390000 ?
C7 C13 . 1.498(10) ?
C8 C9 . 1.390000 ?
C8 H8 . 0.950000 ?
C9 C10 . 1.390000 ?
C9 H9 . 0.950000 ?
C10 C11 . 1.390000 ?
C10 H10 . 0.950000 ?
C11 C12 . 1.390000 ?
C11 H11 . 0.950000 ?
C12 H12 . 0.950000 ?
C13 C14 . 1.522(10) ?
C14 C15 . 1.558(19) ?
C14 H14 . 1.000000 ?
C15 H15A . 0.980000 ?
C15 H15B . 0.980000 ?
C15 H15C . 0.980000 ?
